data_4080715
loop_
_publ_author_name
'Peterson, Jeffrey K.'
'MacDonald, Matthew R.'
'Ziller, Joseph W.'
'Evans, William J.'

_publ_contact_author
; 
Professor William J. Evans
Department of Chemistry
1102 Natural Sciences II
University of California, Irvine
Irvine, CA 92697-2025
;
_publ_section_title
;
 Synthetic Aspects of (C5H4SiMe3)3Ln Rare-Earth Chemistry: Formation of
 (C5H4SiMe3)3Lu via [(C5H4SiMe3)2Ln]+Metallocene Precursors
;
_journal_issue 9
_journal_name_full Organometallics
_journal_page_first 2625
_journal_paper_doi 10.1021/om400116d
_journal_volume 32
_journal_year 2013
_chemical_formula_sum 'C24 H39 Lu Si3'
_chemical_formula_weight 586.79
_chemical_name_systematic
; 
 ? 
;
_space_group_IT_number 61
_symmetry_cell_setting orthorhombic
_symmetry_space_group_name_Hall '-P 2ac 2ab'
_symmetry_space_group_name_H-M 'P b c a'
_atom_sites_solution_hydrogens difmap
_atom_sites_solution_primary direct
_atom_sites_solution_secondary difmap
_audit_creation_method SHELXTL
_cell_angle_alpha 90.00
_cell_angle_beta 90.00
_cell_angle_gamma 90.00
_cell_formula_units_Z 8
_cell_length_a 8.1546(4)
_cell_length_b 22.3062(11)
_cell_length_c 28.6176(14)
_cell_measurement_reflns_used 9772
_cell_measurement_temperature 83(2)
_cell_measurement_theta_max 28.86
_cell_measurement_theta_min 2.74
_cell_volume 5205.5(4)
_computing_cell_refinement 'Bruker SAINT'
_computing_data_collection 'Bruker APEX2'
_computing_data_reduction 'Bruker SAINT'
_computing_molecular_graphics 'Bruker SHELXTL'
_computing_publication_material 'Bruker SHELXTL'
_computing_structure_refinement 'SHELXL-97 (Sheldrick, 2008)'
_computing_structure_solution 'SHELXS-97 (Sheldrick, 2008)'
_diffrn_ambient_temperature 83(2)
_diffrn_measured_fraction_theta_full 0.999
_diffrn_measured_fraction_theta_max 0.939
_diffrn_measurement_device_type 'Bruker APEX-II CCD'
_diffrn_measurement_method '\f and \w scans'
_diffrn_radiation_monochromator graphite
_diffrn_radiation_source 'fine-focus sealed tube'
_diffrn_radiation_type MoK\a
_diffrn_radiation_wavelength 0.71073
_diffrn_reflns_av_R_equivalents 0.0239
_diffrn_reflns_av_sigmaI/netI 0.0127
_diffrn_reflns_limit_h_max 10
_diffrn_reflns_limit_h_min -10
_diffrn_reflns_limit_k_max 29
_diffrn_reflns_limit_k_min -29
_diffrn_reflns_limit_l_max 36
_diffrn_reflns_limit_l_min -36
_diffrn_reflns_number 59109
_diffrn_reflns_theta_full 25.50
_diffrn_reflns_theta_max 28.88
_diffrn_reflns_theta_min 1.42
_exptl_absorpt_coefficient_mu 3.939
_exptl_absorpt_correction_T_max 0.5786
_exptl_absorpt_correction_T_min 0.1748
_exptl_absorpt_correction_type numerical
_exptl_absorpt_process_details 'Bruker SADABS'
_exptl_crystal_colour yellow
_exptl_crystal_density_diffrn 1.497
_exptl_crystal_density_meas ?
_exptl_crystal_density_method 'not measured'
_exptl_crystal_description needle
_exptl_crystal_F_000 2368
_exptl_crystal_size_max 0.68
_exptl_crystal_size_mid 0.34
_exptl_crystal_size_min 0.16
_refine_diff_density_max 1.823
_refine_diff_density_min -0.540
_refine_diff_density_rms 0.078
_refine_ls_extinction_method none
_refine_ls_goodness_of_fit_ref 1.108
_refine_ls_hydrogen_treatment refall
_refine_ls_matrix_type full
_refine_ls_number_parameters 409
_refine_ls_number_reflns 6420
_refine_ls_number_restraints 0
_refine_ls_restrained_S_all 1.108
_refine_ls_R_factor_all 0.0218
_refine_ls_R_factor_gt 0.0181
_refine_ls_shift/su_max 0.000
_refine_ls_shift/su_mean 0.000
_refine_ls_structure_factor_coef Fsqd
_refine_ls_weighting_details 'calc w=1/[\s^2^(Fo^2^)+(0.0160P)^2^+6.1723P] where P=(Fo^2^+2Fc^2^)/3'
_refine_ls_weighting_scheme calc
_refine_ls_wR_factor_gt 0.0397
_refine_ls_wR_factor_ref 0.0412
_reflns_number_gt 5786
_reflns_number_total 6420
_reflns_threshold_expression >2sigma(I)
_cod_data_source_file om400116d_si_003.cif
_cod_data_source_block jkp7
_cod_depositor_comments
;
The following automatic conversions were performed:

'_symmetry_cell_setting' value 'Orthorhombic' changed to
'orthorhombic' according to
/home/saulius/struct/CIF-dictionaries/cif_core.dic dictionary named
'cif_core.dic' version 2.3.1 from 2005-06-27.

Automatic conversion script
Id: cif_fix_values 1891 2012-01-12 08:04:46Z andrius 

The following automatic conversions were performed:

'_exptl_crystal_density_meas' value 'not_measured' was changed to '?'
- the value is perceived as not measured.

Automatic conversion script
Id: cif_fix_values 3008 2015-01-20 13:52:24Z robertas 
;
_cod_original_sg_symbol_H-M Pbca
_cod_database_code 4080715

loop_
_symmetry_equiv_pos_as_xyz
'x, y, z'
'-x+1/2, -y, z+1/2'
'-x, y+1/2, -z+1/2'
'x+1/2, -y+1/2, -z'
'-x, -y, -z'
'x-1/2, y, -z-1/2'
'x, -y-1/2, z-1/2'
'-x-1/2, y-1/2, z'

loop_
_atom_site_label
_atom_site_type_symbol
_atom_site_fract_x
_atom_site_fract_y
_atom_site_fract_z
_atom_site_U_iso_or_equiv
_atom_site_adp_type
_atom_site_occupancy
_atom_site_symmetry_multiplicity
_atom_site_calc_flag
Lu1 Lu 0.072220(9) 0.269693(4) 0.124137(3) 0.01125(3) Uani 1 1 d
Si1 Si 0.21844(7) 0.39925(3) 0.027395(19) 0.01683(11) Uani 1 1 d
Si2 Si -0.22929(7) 0.41128(3) 0.149339(19) 0.01696(11) Uani 1 1 d
Si3 Si 0.23460(7) 0.11721(3) 0.17960(2) 0.01800(11) Uani 1 1 d
C1 C 0.1336(3) 0.27140(10) 0.03202(7) 0.0170(4) Uani 1 1 d
C2 C 0.2011(3) 0.21818(10) 0.05007(7) 0.0189(4) Uani 1 1 d
C3 C 0.3361(3) 0.23435(10) 0.07873(7) 0.0186(4) Uani 1 1 d
C4 C 0.3457(2) 0.29695(10) 0.07973(7) 0.0173(4) Uani 1 1 d
C5 C 0.2190(3) 0.32155(9) 0.05065(6) 0.0156(4) Uani 1 1 d
C6 C 0.4065(3) 0.40847(12) -0.00952(9) 0.0274(5) Uani 1 1 d
C7 C 0.0356(3) 0.41153(12) -0.01087(8) 0.0250(5) Uani 1 1 d
C8 C 0.2316(3) 0.45596(11) 0.07515(9) 0.0259(5) Uani 1 1 d
C9 C -0.2373(2) 0.27974(9) 0.15599(7) 0.0170(4) Uani 1 1 d
C10 C -0.2322(3) 0.22887(10) 0.12723(8) 0.0214(4) Uani 1 1 d
C11 C -0.2037(3) 0.24916(10) 0.08052(8) 0.0193(4) Uani 1 1 d
C12 C -0.1904(2) 0.31185(10) 0.08184(7) 0.0175(4) Uani 1 1 d
C13 C -0.2072(2) 0.33224(9) 0.12936(7) 0.0160(4) Uani 1 1 d
C14 C -0.4226(3) 0.41696(12) 0.18427(9) 0.0295(5) Uani 1 1 d
C15 C -0.0580(3) 0.43619(11) 0.18820(9) 0.0281(5) Uani 1 1 d
C16 C -0.2454(3) 0.46214(11) 0.09786(8) 0.0231(5) Uani 1 1 d
C17 C 0.3145(3) 0.24768(10) 0.18465(7) 0.0173(4) Uani 1 1 d
C18 C 0.2377(3) 0.30083(10) 0.19952(7) 0.0196(4) Uani 1 1 d
C19 C 0.0786(3) 0.28570(10) 0.21543(7) 0.0175(4) Uani 1 1 d
C20 C 0.0577(3) 0.22397(9) 0.20914(7) 0.0164(4) Uani 1 1 d
C21 C 0.2025(2) 0.19916(9) 0.18864(7) 0.0158(4) Uani 1 1 d
C22 C 0.4322(3) 0.10123(12) 0.14941(10) 0.0304(6) Uani 1 1 d
C23 C 0.2367(3) 0.07868(12) 0.23775(8) 0.0262(5) Uani 1 1 d
C24 C 0.0593(3) 0.08614(12) 0.14479(9) 0.0290(5) Uani 1 1 d
H1A H 0.045(3) 0.2743(11) 0.0111(9) 0.018(6) Uiso 1 1 d
H2A H 0.168(3) 0.1780(11) 0.0430(8) 0.020(6) Uiso 1 1 d
H3A H 0.404(3) 0.2056(12) 0.0929(9) 0.024(7) Uiso 1 1 d
H4A H 0.427(3) 0.3192(12) 0.0954(9) 0.024(7) Uiso 1 1 d
H6A H 0.401(4) 0.3811(15) -0.0382(11) 0.048(9) Uiso 1 1 d
H6B H 0.504(4) 0.3982(13) 0.0077(10) 0.034(8) Uiso 1 1 d
H6C H 0.416(3) 0.4486(14) -0.0217(10) 0.037(8) Uiso 1 1 d
H7A H 0.029(4) 0.3820(15) -0.0324(11) 0.047(9) Uiso 1 1 d
H7B H 0.048(3) 0.4482(14) -0.0278(10) 0.034(8) Uiso 1 1 d
H7C H -0.068(4) 0.4104(15) 0.0066(11) 0.044(9) Uiso 1 1 d
H8A H 0.142(4) 0.4543(13) 0.0950(10) 0.039(8) Uiso 1 1 d
H8B H 0.238(4) 0.4957(15) 0.0630(10) 0.041(8) Uiso 1 1 d
H8C H 0.321(4) 0.4481(13) 0.0947(10) 0.039(8) Uiso 1 1 d
H9A H -0.256(3) 0.2790(10) 0.1897(8) 0.013(6) Uiso 1 1 d
H10A H -0.249(3) 0.1876(12) 0.1375(8) 0.023(6) Uiso 1 1 d
H11A H -0.202(3) 0.2238(11) 0.0538(9) 0.020(6) Uiso 1 1 d
H12A H -0.177(3) 0.3374(11) 0.0568(9) 0.024(7) Uiso 1 1 d
H14A H -0.435(4) 0.4572(16) 0.1976(11) 0.052(10) Uiso 1 1 d
H14B H -0.419(4) 0.3914(16) 0.2094(12) 0.050(10) Uiso 1 1 d
H14C H -0.525(4) 0.4083(15) 0.1639(11) 0.049(9) Uiso 1 1 d
H15A H -0.064(3) 0.4790(15) 0.1951(10) 0.039(8) Uiso 1 1 d
H15B H 0.049(4) 0.4281(13) 0.1751(10) 0.035(8) Uiso 1 1 d
H15C H -0.057(4) 0.4151(15) 0.2169(12) 0.049(9) Uiso 1 1 d
H16A H -0.259(3) 0.5042(14) 0.1073(10) 0.034(7) Uiso 1 1 d
H16B H -0.330(4) 0.4532(14) 0.0793(10) 0.041(8) Uiso 1 1 d
H16C H -0.155(4) 0.4613(12) 0.0792(9) 0.029(7) Uiso 1 1 d
H17A H 0.419(3) 0.2455(12) 0.1738(9) 0.023(7) Uiso 1 1 d
H18A H 0.284(3) 0.3385(11) 0.1998(8) 0.014(6) Uiso 1 1 d
H19A H 0.010(3) 0.3113(13) 0.2285(9) 0.031(7) Uiso 1 1 d
H20A H -0.035(3) 0.2026(12) 0.2177(9) 0.023(6) Uiso 1 1 d
H22A H 0.512(4) 0.1222(13) 0.1648(10) 0.033(8) Uiso 1 1 d
H22B H 0.430(4) 0.1101(15) 0.1193(11) 0.043(9) Uiso 1 1 d
H22C H 0.455(4) 0.0587(15) 0.1518(10) 0.041(8) Uiso 1 1 d
H23A H 0.145(4) 0.0851(14) 0.2524(11) 0.042(9) Uiso 1 1 d
H23B H 0.321(4) 0.0923(14) 0.2567(11) 0.045(9) Uiso 1 1 d
H23C H 0.253(4) 0.0378(15) 0.2342(10) 0.039(8) Uiso 1 1 d
H24A H -0.047(4) 0.0934(15) 0.1608(11) 0.049(9) Uiso 1 1 d
H24B H 0.072(4) 0.0452(16) 0.1438(11) 0.046(9) Uiso 1 1 d
H24C H 0.056(4) 0.1019(16) 0.1122(12) 0.054(10) Uiso 1 1 d

loop_
_atom_site_aniso_label
_atom_site_aniso_U_11
_atom_site_aniso_U_22
_atom_site_aniso_U_33
_atom_site_aniso_U_23
_atom_site_aniso_U_13
_atom_site_aniso_U_12
Lu1 0.00980(4) 0.01432(5) 0.00963(4) -0.00016(3) -0.00007(3) -0.00088(3)
Si1 0.0201(3) 0.0164(3) 0.0140(2) 0.0012(2) 0.0022(2) 0.0002(2)
Si2 0.0189(3) 0.0172(3) 0.0147(2) 0.0016(2) 0.0029(2) 0.0019(2)
Si3 0.0195(3) 0.0181(3) 0.0164(3) 0.0039(2) 0.0012(2) 0.0023(2)
C1 0.0175(10) 0.0234(11) 0.0101(8) -0.0010(8) 0.0026(8) -0.0003(8)
C2 0.0229(11) 0.0183(10) 0.0157(9) -0.0014(8) 0.0067(8) -0.0002(8)
C3 0.0150(10) 0.0230(11) 0.0178(10) 0.0048(8) 0.0057(8) 0.0062(8)
C4 0.0123(9) 0.0257(11) 0.0138(9) 0.0030(8) 0.0021(7) -0.0028(8)
C5 0.0162(9) 0.0187(10) 0.0119(8) 0.0019(7) 0.0014(7) 0.0002(8)
C6 0.0310(13) 0.0236(13) 0.0275(12) 0.0046(10) 0.0113(10) -0.0022(10)
C7 0.0315(13) 0.0231(12) 0.0204(11) 0.0056(9) -0.0041(10) 0.0009(10)
C8 0.0257(12) 0.0255(12) 0.0265(11) -0.0063(9) -0.0017(10) 0.0017(10)
C9 0.0101(9) 0.0208(10) 0.0200(10) 0.0009(8) 0.0012(8) -0.0009(7)
C10 0.0106(9) 0.0212(11) 0.0323(12) -0.0011(9) 0.0011(8) -0.0030(8)
C11 0.0117(9) 0.0271(11) 0.0192(10) -0.0070(8) -0.0040(8) 0.0006(8)
C12 0.0128(9) 0.0246(11) 0.0152(9) -0.0001(8) -0.0021(7) 0.0030(8)
C13 0.0135(9) 0.0180(10) 0.0165(9) -0.0008(8) -0.0012(7) 0.0009(8)
C14 0.0356(14) 0.0235(13) 0.0294(12) 0.0053(10) 0.0177(11) 0.0070(10)
C15 0.0401(15) 0.0191(12) 0.0252(12) -0.0008(9) -0.0097(11) -0.0013(10)
C16 0.0229(12) 0.0261(12) 0.0203(10) 0.0059(9) 0.0028(9) 0.0036(9)
C17 0.0128(10) 0.0251(11) 0.0140(9) 0.0024(8) -0.0030(8) -0.0019(8)
C18 0.0221(11) 0.0215(11) 0.0152(9) -0.0005(8) -0.0057(8) -0.0051(9)
C19 0.0213(10) 0.0222(11) 0.0091(8) -0.0022(8) -0.0004(8) 0.0018(8)
C20 0.0170(10) 0.0204(11) 0.0118(9) 0.0023(7) 0.0013(7) -0.0008(8)
C21 0.0164(9) 0.0182(10) 0.0129(9) 0.0029(7) -0.0024(7) 0.0011(8)
C22 0.0335(14) 0.0229(13) 0.0350(14) 0.0094(11) 0.0131(12) 0.0086(10)
C23 0.0229(12) 0.0297(13) 0.0261(12) 0.0117(9) 0.0018(10) 0.0013(10)
C24 0.0369(14) 0.0206(12) 0.0295(13) -0.0018(10) -0.0070(11) -0.0009(10)

loop_
_atom_type_symbol
_atom_type_description
_atom_type_scat_dispersion_real
_atom_type_scat_dispersion_imag
_atom_type_scat_source
C C 0.0033 0.0016 'International Tables Vol C Tables 4.2.6.8 and 6.1.1.4'
H H 0.0000 0.0000 'International Tables Vol C Tables 4.2.6.8 and 6.1.1.4'
Si Si 0.0817 0.0704 'International Tables Vol C Tables 4.2.6.8 and 6.1.1.4'
Lu Lu -0.4720 5.8584 'International Tables Vol C Tables 4.2.6.8 and 6.1.1.4'

loop_
_geom_angle_atom_site_label_1
_geom_angle_atom_site_label_2
_geom_angle_atom_site_label_3
_geom_angle
Cnt1 Lu1 Cnt2 120.6
Cnt1 Lu1 Cnt3 120.4
Cnt2 Lu1 Cnt3 118.8
C11 Lu1 C2 83.26(7)
C11 Lu1 C12 31.02(7)
C2 Lu1 C12 96.35(7)
C11 Lu1 C3 114.53(7)
C2 Lu1 C3 31.27(7)
C12 Lu1 C3 122.98(6)
C11 Lu1 C19 120.92(7)
C2 Lu1 C19 148.16(7)
C12 Lu1 C19 115.02(7)
C3 Lu1 C19 120.87(7)
C11 Lu1 C18 151.31(7)
C2 Lu1 C18 124.73(7)
C12 Lu1 C18 134.26(7)
C3 Lu1 C18 93.69(7)
C19 Lu1 C18 31.14(7)
C11 Lu1 C4 122.56(7)
C2 Lu1 C4 51.29(7)
C12 Lu1 C4 112.57(6)
C3 Lu1 C4 30.77(7)
C19 Lu1 C4 115.43(7)
C18 Lu1 C4 84.31(7)
C11 Lu1 C20 109.49(7)
C2 Lu1 C20 126.27(7)
C12 Lu1 C20 121.66(6)
C3 Lu1 C20 112.05(6)
C19 Lu1 C20 30.74(7)
C18 Lu1 C20 51.04(7)
C4 Lu1 C20 124.81(6)
C11 Lu1 C10 31.56(7)
C2 Lu1 C10 104.58(7)
C12 Lu1 C10 51.34(7)
C3 Lu1 C10 132.84(7)
C19 Lu1 C10 91.83(7)
C18 Lu1 C10 122.91(7)
C4 Lu1 C10 152.72(7)
C20 Lu1 C10 78.12(7)
C11 Lu1 C21 125.05(7)
C2 Lu1 C21 98.15(7)
C12 Lu1 C21 149.19(6)
C3 Lu1 C21 80.69(6)
C19 Lu1 C21 51.83(7)
C18 Lu1 C21 51.76(6)
C4 Lu1 C21 97.67(6)
C20 Lu1 C21 31.38(6)
C10 Lu1 C21 98.55(7)
C11 Lu1 C17 156.02(7)
C2 Lu1 C17 98.42(7)
C12 Lu1 C17 164.69(7)
C3 Lu1 C17 70.17(7)
C19 Lu1 C17 50.84(7)
C18 Lu1 C17 30.71(7)
C4 Lu1 C17 74.31(6)
C20 Lu1 C17 50.60(6)
C10 Lu1 C17 127.50(7)
C21 Lu1 C17 30.97(6)
C11 Lu1 C13 52.04(6)
C2 Lu1 C13 127.81(6)
C12 Lu1 C13 31.47(6)
C3 Lu1 C13 151.53(6)
C19 Lu1 C13 83.74(6)
C18 Lu1 C13 104.64(6)
C4 Lu1 C13 128.80(6)
C20 Lu1 C13 96.42(6)
C10 Lu1 C13 51.58(7)
C21 Lu1 C13 127.78(6)
C17 Lu1 C13 133.56(6)
C11 Lu1 C5 94.89(7)
C2 Lu1 C5 51.55(6)
C12 Lu1 C5 81.28(6)
C3 Lu1 C5 51.52(6)
C19 Lu1 C5 135.20(7)
C18 Lu1 C5 107.42(7)
C4 Lu1 C5 31.30(6)
C20 Lu1 C5 155.37(6)
C10 Lu1 C5 126.40(7)
C21 Lu1 C5 128.59(6)
C17 Lu1 C5 104.91(6)
C13 Lu1 C5 101.47(6)
C11 Lu1 C1 72.17(7)
C2 Lu1 C1 30.69(6)
C12 Lu1 C1 72.24(6)
C3 Lu1 C1 50.76(7)
C19 Lu1 C1 165.36(7)
C18 Lu1 C1 134.78(7)
C4 Lu1 C1 50.64(6)
C20 Lu1 C1 156.76(6)
C10 Lu1 C1 102.28(7)
C21 Lu1 C1 128.20(6)
C17 Lu1 C1 120.08(7)
C13 Lu1 C1 101.90(6)
C5 Lu1 C1 30.73(6)
C11 Lu1 C9 50.91(6)
C2 Lu1 C9 133.14(7)
C12 Lu1 C9 50.49(6)
C3 Lu1 C9 163.22(7)
C19 Lu1 C9 70.84(6)
C18 Lu1 C9 100.41(7)
C4 Lu1 C9 159.44(6)
C20 Lu1 C9 71.22(6)
C10 Lu1 C9 30.44(6)
C21 Lu1 C9 100.93(6)
C17 Lu1 C9 119.26(6)
C13 Lu1 C9 30.64(6)
C5 Lu1 C9 130.38(6)
C1 Lu1 C9 120.41(6)
C5 Si1 C8 111.73(10)
C5 Si1 C7 110.41(10)
C8 Si1 C7 112.06(12)
C5 Si1 C6 107.62(11)
C8 Si1 C6 106.94(12)
C7 Si1 C6 107.84(12)
C13 Si2 C16 109.89(10)
C13 Si2 C15 113.06(11)
C16 Si2 C15 109.99(12)
C13 Si2 C14 108.03(11)
C16 Si2 C14 108.78(12)
C15 Si2 C14 106.95(13)
C22 Si3 C21 111.91(11)
C22 Si3 C23 108.44(12)
C21 Si3 C23 109.14(11)
C22 Si3 C24 110.02(14)
C21 Si3 C24 109.22(11)
C23 Si3 C24 108.02(12)
C2 C1 C5 109.54(19)
C2 C1 Lu1 72.57(11)
C5 C1 Lu1 74.58(11)
C1 C2 C3 107.54(19)
C1 C2 Lu1 76.74(12)
C3 C2 Lu1 74.52(12)
C4 C3 C2 108.00(19)
C4 C3 Lu1 74.74(12)
C2 C3 Lu1 74.20(12)
C3 C4 C5 109.22(19)
C3 C4 Lu1 74.48(12)
C5 C4 Lu1 76.05(11)
C1 C5 C4 105.62(18)
C1 C5 Si1 126.79(15)
C4 C5 Si1 124.49(16)
C1 C5 Lu1 74.69(11)
C4 C5 Lu1 72.65(11)
Si1 C5 Lu1 133.05(10)
C10 C9 C13 110.33(18)
C10 C9 Lu1 72.94(12)
C13 C9 Lu1 74.03(11)
C9 C10 C11 107.30(19)
C9 C10 Lu1 76.62(12)
C11 C10 Lu1 72.96(12)
C12 C11 C10 107.62(18)
C12 C11 Lu1 75.29(12)
C10 C11 Lu1 75.48(12)
C11 C12 C13 109.43(18)
C11 C12 Lu1 73.69(12)
C13 C12 Lu1 75.89(11)
C9 C13 C12 105.26(18)
C9 C13 Si2 126.86(15)
C12 C13 Si2 126.72(15)
C9 C13 Lu1 75.32(12)
C12 C13 Lu1 72.64(11)
Si2 C13 Lu1 126.37(10)
C18 C17 C21 109.36(19)
C18 C17 Lu1 73.25(12)
C21 C17 Lu1 73.55(11)
C17 C18 C19 107.7(2)
C17 C18 Lu1 76.04(12)
C19 C18 Lu1 74.42(11)
C20 C19 C18 107.75(19)
C20 C19 Lu1 74.76(11)
C18 C19 Lu1 74.44(11)
C19 C20 C21 109.45(18)
C19 C20 Lu1 74.50(11)
C21 C20 Lu1 74.60(11)
C17 C21 C20 105.60(18)
C17 C21 Si3 130.22(16)
C20 C21 Si3 123.50(15)
C17 C21 Lu1 75.48(12)
C20 C21 Lu1 74.02(11)
Si3 C21 Lu1 122.83(9)

loop_
_geom_bond_atom_site_label_1
_geom_bond_atom_site_label_2
_geom_bond_distance
Lu1 Cnt1 2.364
Lu1 Cnt2 2.362
Lu1 Cnt3 2.358
Lu1 C11 2.613(2)
Lu1 C2 2.630(2)
Lu1 C12 2.634(2)
Lu1 C3 2.634(2)
Lu1 C19 2.6373(19)
Lu1 C18 2.637(2)
Lu1 C4 2.638(2)
Lu1 C20 2.641(2)
Lu1 C10 2.646(2)
Lu1 C21 2.6481(19)
Lu1 C17 2.673(2)
Lu1 C13 2.676(2)
Lu1 C5 2.6819(19)
Lu1 C1 2.6834(19)
Lu1 C9 2.693(2)
Si1 C5 1.857(2)
Si1 C8 1.865(2)
Si1 C7 1.870(2)
Si1 C6 1.874(2)
Si2 C13 1.862(2)
Si2 C16 1.864(2)
Si2 C15 1.870(3)
Si2 C14 1.871(2)
Si3 C22 1.863(3)
Si3 C21 1.865(2)
Si3 C23 1.873(2)
Si3 C24 1.875(3)
C1 C2 1.407(3)
C1 C5 1.422(3)
C2 C3 1.419(3)
C3 C4 1.399(3)
C4 C5 1.436(3)
C9 C10 1.402(3)
C9 C13 1.419(3)
C10 C11 1.430(3)
C11 C12 1.403(3)
C12 C13 1.440(3)
C17 C18 1.407(3)
C17 C21 1.421(3)
C18 C19 1.416(3)
C19 C20 1.399(3)
C20 C21 1.430(3)
